data_4001605
loop_
_publ_author_name
'Locock, A. J.'
'Skanthakumar, S.'
'Burns, P. C.'
'Soderholm, L.'

_publ_section_title
;
 Syntheses, Structures, Magnetic Properties, and X-ray Absorption Spectra
 of Carnotite-type Uranyl Chromium(V) Oxides:&#x00A0;
 A[(UO2)2Cr2O8](H2O)n(A = K2, Rb2, Cs2, Mg;n= 0, 4)
;
_journal_issue 7
_journal_name_full 'Chemistry of Materials'
_journal_page_first 1384
_journal_paper_doi 10.1021/cm030639c
_journal_volume 16
_journal_year 2004
_chemical_formula_moiety 'Cr2 K2 O12 U2'
_chemical_formula_sum 'Cr2 K2 O12 U2'
_chemical_formula_weight 850.26
_space_group_IT_number 14
_symmetry_cell_setting monoclinic
_symmetry_space_group_name_Hall '-P 2ybc'
_symmetry_space_group_name_H-M 'P 1 21/c 1'
_audit_creation_date 2003-07-08T15:12:08-00:00
_audit_creation_method 'WinGX routine CIF_UPDATE'
_cell_angle_alpha 90
_cell_angle_beta 105.040(3)
_cell_angle_gamma 90
_cell_formula_units_Z 2
_cell_length_a 6.5483(8)
_cell_length_b 8.3548(10)
_cell_length_c 10.4200(13)
_cell_measurement_temperature 293(2)
_cell_measurement_theta_max 34.52
_cell_measurement_theta_min 3.17
_cell_volume 550.55(12)
_computing_cell_refinement 'Bruker SMART'
_computing_data_collection 'Bruker SMART'
_computing_data_reduction 'Bruker SAINT'
_computing_molecular_graphics 'Bruker SHELXTL'
_computing_publication_material 'Bruker SHELXTL'
_computing_structure_refinement 'SHELXL-97 (Sheldrick, 1997)'
_computing_structure_solution 'SHELXS-97 (Sheldrick, 1990)'
_diffrn_measured_fraction_theta_full 0.981
_diffrn_measured_fraction_theta_max 0.981
_diffrn_measurement_device_type 'CCD area detector'
_diffrn_measurement_method 'phi and omega scans'
_diffrn_radiation_type MoK\a
_diffrn_radiation_wavelength 0.71073
_diffrn_radiation_wavelength_id MoK\a
_diffrn_reflns_av_R_equivalents 0.0393
_diffrn_reflns_limit_h_max 10
_diffrn_reflns_limit_h_min -10
_diffrn_reflns_limit_k_max 13
_diffrn_reflns_limit_k_min -13
_diffrn_reflns_limit_l_max 16
_diffrn_reflns_limit_l_min -16
_diffrn_reflns_number 10988
_diffrn_reflns_theta_full 34.52
_diffrn_reflns_theta_max 34.52
_diffrn_reflns_theta_min 3.17
_exptl_absorpt_coefficient_mu 32.059
_exptl_absorpt_correction_T_max 0.277
_exptl_absorpt_correction_T_min 0.057
_exptl_absorpt_correction_type empirical
_exptl_absorpt_process_details 'Bruker SADABS'
_exptl_crystal_colour red
_exptl_crystal_density_diffrn 5.129
_exptl_crystal_density_method 'not measured'
_exptl_crystal_description plate
_exptl_crystal_F_000 732
_exptl_crystal_id KUCrO6
_exptl_crystal_size_max 0.100
_exptl_crystal_size_mid 0.100
_exptl_crystal_size_min 0.04
_refine_diff_density_max 3.091
_refine_diff_density_min -1.332
_refine_ls_extinction_coef 0.00185(13)
_refine_ls_extinction_expression Fc^*^=kFc[1+0.001xFc^2^\l^3^/sin(2\q)]^-1/4^
_refine_ls_extinction_method SHELXL
_refine_ls_goodness_of_fit_ref 1.042
_refine_ls_hydrogen_treatment none
_refine_ls_matrix_type full
_refine_ls_number_parameters 83
_refine_ls_number_reflns 2296
_refine_ls_number_restraints 0
_refine_ls_restrained_S_all 1.042
_refine_ls_R_factor_gt 0.0199
_refine_ls_shift/su_max 0.000
_refine_ls_structure_factor_coef Fsqd
_refine_ls_weighting_details 'calc w=1/[\s^2^(Fo^2^)+(0.0164P)^2^+0.0000P] where P=(Fo^2^+2Fc^2^)/3'
_refine_ls_weighting_scheme calc
_refine_ls_wR_factor_ref 0.0426
_reflns_number_gt 2056
_reflns_number_total 2296
_reflns_threshold_expression >2sigma(I)
_cod_data_source_file cm030639c_s.cif
_cod_data_source_block (1)
_cod_depositor_comments
;
The following automatic conversions were performed:

'_symmetry_cell_setting' value 'Monoclinic' changed to 'monoclinic'
according to /home/saulius/struct/CIF-dictionaries/cif_core.dic
dictionary named 'cif_core.dic' version 2.4.1 from 2010-06-29.

Automatic conversion script
Id: cif_fix_values 1715 2011-07-08 13:25:40Z adriana 
;
_cod_original_sg_symbol_H-M P2(1)/c
_cod_database_code 4001605

loop_
_symmetry_equiv_pos_as_xyz
'x, y, z'
'-x, y+1/2, -z+1/2'
'-x, -y, -z'
'x, -y-1/2, z-1/2'

loop_
_atom_site_label
_atom_site_type_symbol
_atom_site_fract_x
_atom_site_fract_y
_atom_site_fract_z
_atom_site_U_iso_or_equiv
_atom_site_adp_type
_atom_site_occupancy
_atom_site_calc_flag
U1 U 0.48426(2) 0.022377(14) 0.178008(12) 0.00898(4) Uani 1 d
Cr1 Cr 0.61942(9) 0.35594(6) 0.05327(5) 0.00987(11) Uani 1 d
K1 K 0.95603(16) -0.26187(13) 0.14569(11) 0.0300(2) Uani 1 d
O1 O 0.4492(4) 0.4373(3) -0.1055(2) 0.0136(5) Uani 1 d
O2 O 0.5884(4) 0.2907(3) 0.2144(2) 0.0132(5) Uani 1 d
O3 O 0.7625(5) -0.0191(3) 0.2381(3) 0.0179(6) Uani 1 d
O4 O 0.5285(5) 0.1574(3) -0.0084(2) 0.0172(6) Uani 1 d
O5 O 0.2050(4) 0.0641(4) 0.1229(3) 0.0203(6) Uani 1 d
O6 O 0.8604(4) 0.3661(4) 0.0573(3) 0.0219(6) Uani 1 d

loop_
_atom_site_aniso_label
_atom_site_aniso_U_11
_atom_site_aniso_U_22
_atom_site_aniso_U_33
_atom_site_aniso_U_23
_atom_site_aniso_U_13
_atom_site_aniso_U_12
U1 0.01378(7) 0.00603(6) 0.00727(6) 0.00042(4) 0.00302(4) 0.00061(4)
Cr1 0.0157(3) 0.0060(2) 0.0086(2) -0.00009(17) 0.0044(2) -0.00006(19)
K1 0.0216(5) 0.0293(5) 0.0392(6) -0.0099(4) 0.0080(4) 0.0042(4)
O1 0.0266(14) 0.0057(10) 0.0085(11) -0.0002(8) 0.0043(10) 0.0036(10)
O2 0.0255(14) 0.0073(11) 0.0081(11) 0.0005(8) 0.0067(10) 0.0012(10)
O3 0.0168(14) 0.0147(13) 0.0214(14) -0.0009(10) 0.0034(11) 0.0023(10)
O4 0.0365(17) 0.0062(11) 0.0100(12) -0.0001(8) 0.0081(11) -0.0033(10)
O5 0.0163(14) 0.0231(14) 0.0199(14) -0.0007(12) 0.0016(11) 0.0045(11)
O6 0.0172(14) 0.0255(15) 0.0243(15) -0.0010(12) 0.0081(12) 0.0001(11)

loop_
_atom_type_symbol
_atom_type_description
_atom_type_scat_dispersion_real
_atom_type_scat_dispersion_imag
_atom_type_scat_source
O O 0.0106 0.006 'International Tables Vol C Tables 4.2.6.8 and 6.1.1.4'
K K 0.2009 0.2494 'International Tables Vol C Tables 4.2.6.8 and 6.1.1.4'
Cr Cr 0.3209 0.6236 'International Tables Vol C Tables 4.2.6.8 and 6.1.1.4'
U U -9.6767 9.6646 'International Tables Vol C Tables 4.2.6.8 and 6.1.1.4'

loop_
_geom_angle_atom_site_label_1
_geom_angle_atom_site_label_2
_geom_angle_atom_site_label_3
_geom_angle
_geom_angle_site_symmetry_1
_geom_angle_site_symmetry_3
O3 U1 O5 178.31(13) . .
O3 U1 O4 88.47(12) . 3_655
O5 U1 O4 92.85(12) . 3_655
O3 U1 O4 92.82(12) . .
O5 U1 O4 88.62(12) . .
O4 U1 O4 70.35(10) 3_655 .
O3 U1 O2 84.38(11) . .
O5 U1 O2 95.44(12) . .
O4 U1 O2 134.29(9) 3_655 .
O4 U1 O2 65.03(9) . .
O3 U1 O2 89.30(11) . 2_645
O5 U1 O2 89.84(12) . 2_645
O4 U1 O2 81.79(8) 3_655 2_645
O4 U1 O2 151.98(9) . 2_645
O2 U1 O2 142.91(3) . 2_645
O3 U1 O1 92.07(12) . 4_566
O5 U1 O1 86.24(12) . 4_566
O4 U1 O1 146.75(9) 3_655 4_566
O4 U1 O1 142.72(9) . 4_566
O2 U1 O1 78.74(8) . 4_566
O2 U1 O1 64.97(8) 2_645 4_566
O3 U1 Cr1 87.04(9) . .
O5 U1 Cr1 93.71(10) . .
O4 U1 Cr1 102.07(6) 3_655 .
O4 U1 Cr1 32.45(6) . .
O2 U1 Cr1 32.63(6) . .
O2 U1 Cr1 174.59(7) 2_645 .
O1 U1 Cr1 111.16(6) 4_566 .
O3 U1 Cr1 92.07(10) . 2_645
O5 U1 Cr1 86.44(10) . 2_645
O4 U1 Cr1 113.30(6) 3_655 2_645
O4 U1 Cr1 173.99(7) . 2_645
O2 U1 Cr1 112.04(6) . 2_645
O2 U1 Cr1 31.57(6) 2_645 2_645
O1 U1 Cr1 33.45(6) 4_566 2_645
Cr1 U1 Cr1 144.590(14) . 2_645
O3 U1 U1 90.80(10) . 3_655
O5 U1 U1 90.89(9) . 3_655
O4 U1 U1 35.39(6) 3_655 3_655
O4 U1 U1 34.96(6) . 3_655
O2 U1 U1 99.51(6) . 3_655
O2 U1 U1 117.13(6) 2_645 3_655
O1 U1 U1 176.47(7) 4_566 3_655
Cr1 U1 U1 66.937(11) . 3_655
Cr1 U1 U1 148.452(12) 2_645 3_655
O3 U1 K1 34.57(9) . .
O5 U1 K1 146.51(10) . .
O4 U1 K1 54.59(7) 3_655 .
O4 U1 K1 87.20(7) . .
O2 U1 K1 112.62(7) . .
O2 U1 K1 78.83(7) 2_645 .
O1 U1 K1 115.98(7) 4_566 .
Cr1 U1 K1 100.23(2) . .
Cr1 U1 K1 98.81(2) 2_645 .
U1 U1 K1 67.505(17) 3_655 .
O3 U1 K1 38.41(9) . 2_755
O5 U1 K1 141.11(10) . 2_755
O4 U1 K1 118.96(7) 3_655 2_755
O4 U1 K1 82.51(7) . 2_755
O2 U1 K1 46.66(7) . 2_755
O2 U1 K1 114.84(7) 2_645 2_755
O1 U1 K1 78.71(7) 4_566 2_755
Cr1 U1 K1 60.022(18) . 2_755
Cr1 U1 K1 99.246(19) 2_645 2_755
U1 U1 K1 102.378(17) 3_655 2_755
K1 U1 K1 71.008(15) . 2_755
O6 Cr1 O4 107.03(14) . .
O6 Cr1 O2 110.03(14) . .
O4 Cr1 O2 87.06(11) . .
O6 Cr1 O1 111.66(14) . .
O4 Cr1 O1 87.34(12) . .
O2 Cr1 O1 137.74(13) . .
O6 Cr1 O1 104.70(14) . 3_665
O4 Cr1 O1 148.10(13) . 3_665
O2 Cr1 O1 85.23(11) . 3_665
O1 Cr1 O1 77.95(12) . 3_665
O6 Cr1 Cr1 113.58(12) . 3_665
O4 Cr1 Cr1 121.41(9) . 3_665
O2 Cr1 Cr1 114.71(9) . 3_665
O1 Cr1 Cr1 39.38(8) . 3_665
O1 Cr1 Cr1 38.58(8) 3_665 3_665
O6 Cr1 U1 113.99(11) . .
O4 Cr1 U1 43.29(8) . .
O2 Cr1 U1 43.85(8) . .
O1 Cr1 U1 119.89(9) . .
O1 Cr1 U1 123.29(8) 3_665 .
Cr1 Cr1 U1 132.37(3) 3_665 .
O6 Cr1 U1 112.05(11) . 2_655
O4 Cr1 U1 123.67(8) . 2_655
O2 Cr1 U1 42.29(8) . 2_655
O1 Cr1 U1 112.68(8) . 2_655
O1 Cr1 U1 43.01(7) 3_665 2_655
Cr1 Cr1 U1 76.79(2) 3_665 2_655
U1 Cr1 U1 83.559(14) . 2_655
O6 Cr1 K1 57.92(11) . 2_755
O4 Cr1 K1 99.20(9) . 2_755
O2 Cr1 K1 52.17(9) . 2_755
O1 Cr1 K1 168.90(9) . 2_755
O1 Cr1 K1 100.28(8) 3_665 2_755
Cr1 Cr1 K1 137.86(3) 3_665 2_755
U1 Cr1 K1 70.356(19) . 2_755
U1 Cr1 K1 71.11(2) 2_655 2_755
O6 Cr1 K1 56.16(11) . 1_565
O4 Cr1 K1 162.70(9) . 1_565
O2 Cr1 K1 102.14(8) . 1_565
O1 Cr1 K1 95.21(8) . 1_565
O1 Cr1 K1 48.55(9) 3_665 1_565
Cr1 Cr1 K1 68.19(3) 3_665 1_565
U1 Cr1 K1 142.84(2) . 1_565
U1 Cr1 K1 70.996(19) 2_655 1_565
K1 Cr1 K1 75.904(18) 2_755 1_565
O6 Cr1 K1 148.79(11) . 3_655
O4 Cr1 K1 56.23(9) . 3_655
O2 Cr1 K1 96.11(9) . 3_655
O1 Cr1 K1 47.67(9) . 3_655
O1 Cr1 K1 93.91(9) 3_665 3_655
Cr1 Cr1 K1 67.35(3) 3_665 3_655
U1 Cr1 K1 73.51(2) . 3_655
U1 Cr1 K1 98.70(2) 2_655 3_655
K1 Cr1 K1 143.27(3) 2_755 3_655
K1 Cr1 K1 135.539(19) 1_565 3_655
O6 Cr1 K1 35.54(11) . 3_755
O4 Cr1 K1 81.01(9) . 3_755
O2 Cr1 K1 133.15(9) . 3_755
O1 Cr1 K1 86.98(8) . 3_755
O1 Cr1 K1 125.57(9) 3_665 3_755
Cr1 Cr1 K1 110.10(3) 3_665 3_755
U1 Cr1 K1 109.66(2) . 3_755
U1 Cr1 K1 147.49(2) 2_655 3_755
K1 Cr1 K1 85.23(2) 2_755 3_755
K1 Cr1 K1 82.04(3) 1_565 3_755
K1 Cr1 K1 113.39(3) 3_655 3_755
O3 K1 O6 145.94(10) . 3_755
O3 K1 O3 135.90(5) . 2_745
O6 K1 O3 74.66(9) 3_755 2_745
O3 K1 O1 86.35(8) . 3_655
O6 K1 O1 106.29(8) 3_755 3_655
O3 K1 O1 98.15(8) 2_745 3_655
O3 K1 O2 102.52(8) . 2_745
O6 K1 O2 81.16(8) 3_755 2_745
O3 K1 O2 57.15(7) 2_745 2_745
O1 K1 O2 152.09(8) 3_655 2_745
O3 K1 O5 81.05(9) . 3_655
O6 K1 O5 67.08(8) 3_755 3_655
O3 K1 O5 141.74(8) 2_745 3_655
O1 K1 O5 93.00(8) 3_655 3_655
O2 K1 O5 114.37(8) 2_745 3_655
O3 K1 O6 59.80(8) . 2_745
O6 K1 O6 134.47(11) 3_755 2_745
O3 K1 O6 78.70(8) 2_745 2_745
O1 K1 O6 113.57(8) 3_655 2_745
O2 K1 O6 53.34(7) 2_745 2_745
O5 K1 O6 129.22(8) 3_655 2_745
O3 K1 O5 71.55(9) . 1_655
O6 K1 O5 83.31(8) 3_755 1_655
O3 K1 O5 112.41(8) 2_745 1_655
O1 K1 O5 149.43(8) 3_655 1_655
O2 K1 O5 56.72(7) 2_745 1_655
O5 K1 O5 63.51(9) 3_655 1_655
O6 K1 O5 73.61(8) 2_745 1_655
O3 K1 O5 78.28(9) . 2_645
O6 K1 O5 134.97(9) 3_755 2_645
O3 K1 O5 69.31(9) 2_745 2_645
O1 K1 O5 55.06(7) 3_655 2_645
O2 K1 O5 100.38(8) 2_745 2_645
O5 K1 O5 142.62(10) 3_655 2_645
O6 K1 O5 62.62(8) 2_745 2_645
O5 K1 O5 135.16(7) 1_655 2_645
O3 K1 O4 57.23(8) . 3_655
O6 K1 O4 108.07(8) 3_755 3_655
O3 K1 O4 146.19(8) 2_745 3_655
O1 K1 O4 48.20(7) 3_655 3_655
O2 K1 O4 155.85(8) 2_745 3_655
O5 K1 O4 53.84(7) 3_655 3_655
O6 K1 O4 114.56(7) 2_745 3_655
O5 K1 O4 101.32(7) 1_655 3_655
O5 K1 O4 88.78(7) 2_645 3_655
O3 K1 O6 138.15(9) . 1_545
O6 K1 O6 65.31(9) 3_755 1_545
O3 K1 O6 57.50(8) 2_745 1_545
O1 K1 O6 52.30(7) 3_655 1_545
O2 K1 O6 111.85(7) 2_745 1_545
O5 K1 O6 104.55(8) 3_655 1_545
O6 K1 O6 126.09(8) 2_745 1_545
O5 K1 O6 148.42(8) 1_655 1_545
O5 K1 O6 72.80(8) 2_645 1_545
O4 K1 O6 92.17(7) 3_655 1_545
O3 K1 Cr1 79.56(7) . 2_745
O6 K1 Cr1 109.90(7) 3_755 2_745
O3 K1 Cr1 65.75(6) 2_745 2_745
O1 K1 Cr1 133.74(6) 3_655 2_745
O2 K1 Cr1 28.80(5) 2_745 2_745
O5 K1 Cr1 127.19(6) 3_655 2_745
O6 K1 Cr1 24.57(5) 2_745 2_745
O5 K1 Cr1 63.81(5) 1_655 2_745
O5 K1 Cr1 78.89(6) 2_645 2_745
O4 K1 Cr1 136.68(5) 3_655 2_745
O6 K1 Cr1 122.31(6) 1_545 2_745
Cr1 O1 Cr1 102.05(12) . 3_665
Cr1 O1 U1 135.90(14) . 4_565
Cr1 O1 U1 103.53(11) 3_665 4_565
Cr1 O1 K1 104.59(11) . 3_655
Cr1 O1 K1 102.74(11) 3_665 3_655
U1 O1 K1 104.01(9) 4_565 3_655
Cr1 O2 U1 103.52(11) . .
Cr1 O2 U1 106.14(11) . 2_655
U1 O2 U1 141.19(12) . 2_655
Cr1 O2 K1 99.03(11) . 2_755
U1 O2 K1 98.60(9) . 2_755
U1 O2 K1 100.85(9) 2_655 2_755
U1 O3 K1 123.18(14) . .
U1 O3 K1 118.78(12) . 2_755
K1 O3 K1 113.69(10) . 2_755
Cr1 O4 U1 143.87(14) . 3_655
Cr1 O4 U1 104.27(11) . .
U1 O4 U1 109.65(10) 3_655 .
Cr1 O4 K1 95.93(11) . 3_655
U1 O4 K1 90.03(8) 3_655 3_655
U1 O4 K1 100.30(9) . 3_655
U1 O5 K1 117.23(13) . 3_655
U1 O5 K1 107.72(13) . 1_455
K1 O5 K1 116.49(9) 3_655 1_455
U1 O5 K1 110.54(12) . 2_655
K1 O5 K1 109.02(9) 3_655 2_655
K1 O5 K1 93.22(8) 1_455 2_655
Cr1 O6 K1 125.63(15) . 3_755
Cr1 O6 K1 97.51(13) . 2_755
K1 O6 K1 119.64(10) 3_755 2_755
Cr1 O6 K1 100.23(13) . 1_565
K1 O6 K1 114.69(9) 3_755 1_565
K1 O6 K1 92.82(8) 2_755 1_565

loop_
_geom_bond_atom_site_label_1
_geom_bond_atom_site_label_2
_geom_bond_distance
_geom_bond_site_symmetry_2
U1 O3 1.800(3) .
U1 O5 1.803(3) .
U1 O4 2.304(3) 3_655
U1 O4 2.329(2) .
U1 O2 2.345(2) .
U1 O2 2.346(2) 2_645
U1 O1 2.350(2) 4_566
U1 Cr1 3.2919(6) .
U1 Cr1 3.3498(6) 2_645
U1 U1 3.7869(5) 3_655
U1 K1 3.9795(10) .
U1 K1 4.0698(11) 2_755
Cr1 O6 1.570(3) .
Cr1 O4 1.822(3) .
Cr1 O2 1.826(2) .
Cr1 O1 1.867(3) .
Cr1 O1 1.899(3) 3_665
Cr1 Cr1 2.9278(11) 3_665
Cr1 U1 3.3498(6) 2_655
Cr1 K1 3.7432(13) 2_755
Cr1 K1 3.8575(12) 1_565
Cr1 K1 3.8808(13) 3_655
Cr1 K1 3.9542(12) 3_755
K1 O3 2.698(3) .
K1 O6 2.828(3) 3_755
K1 O3 2.885(3) 2_745
K1 O1 2.965(3) 3_655
K1 O2 2.994(3) 2_745
K1 O5 3.184(3) 3_655
K1 O6 3.199(3) 2_745
K1 O5 3.215(3) 1_655
K1 O5 3.219(3) 2_645
K1 O4 3.243(3) 3_655
K1 O6 3.256(3) 1_545
K1 Cr1 3.7432(13) 2_745
O1 Cr1 1.899(3) 3_665
O1 U1 2.350(2) 4_565
O1 K1 2.965(3) 3_655
O2 U1 2.346(2) 2_655
O2 K1 2.994(3) 2_755
O3 K1 2.885(3) 2_755
O4 U1 2.304(3) 3_655
O4 K1 3.243(3) 3_655
O5 K1 3.184(3) 3_655
O5 K1 3.215(3) 1_455
O5 K1 3.219(3) 2_655
O6 K1 2.828(3) 3_755
O6 K1 3.199(3) 2_755
O6 K1 3.256(3) 1_565
